data_4324762
loop_
_publ_author_name
'Sarah K. Russell'
'Carsten Milsmann'
'Emil Lobkovsky'
'Thomas Weyherm\"uller'
'Paul J. Chirik'

_publ_section_title
;
 Synthesis, Electronic Structure, and Catalytic Activity of Reduced
 Bis(aldimino)pyridine Iron Compounds: Experimental Evidence for Ligand
 Participation
;
_journal_name_full 'Inorganic Chemistry'
_journal_page_first 3159
_journal_page_last 3169
_journal_paper_doi 10.1021/ic102186q
_journal_volume 50
_journal_year 2011
_chemical_formula_moiety 'C38 H49 Fe N5'
_chemical_formula_sum 'C38 H49 Fe N5'
_chemical_formula_weight 631.67
_chemical_name_systematic
; 
 ? 
;
_space_group_IT_number 4
_symmetry_cell_setting monoclinic
_symmetry_space_group_name_Hall 'P 2yb'
_symmetry_space_group_name_H-M 'P 1 21 1'
_atom_sites_solution_hydrogens geom
_atom_sites_solution_primary direct
_atom_sites_solution_secondary difmap
_audit_creation_method SHELXL-97
_cell_angle_alpha 90.00
_cell_angle_beta 91.8290(10)
_cell_angle_gamma 90.00
_cell_formula_units_Z 4
_cell_length_a 15.7617(4)
_cell_length_b 11.4631(3)
_cell_length_c 19.3934(5)
_cell_measurement_reflns_used 9976
_cell_measurement_temperature 173(2)
_cell_measurement_theta_max 28.54
_cell_measurement_theta_min 2.42
_cell_volume 3502.17(16)
_computing_cell_refinement 'Bruker SAINT+'
_computing_data_collection 'Bruker APEX2'
_computing_data_reduction 'Bruker SAINT+'
_computing_molecular_graphics 'Bruker SHELXTL'
_computing_publication_material 'Bruker SHELXTL'
_computing_structure_refinement 'SHELXL-97 (Sheldrick, 1997)'
_computing_structure_solution 'SHELXS-97 (Sheldrick, 1990)'
_diffrn_ambient_temperature 173(2)
_diffrn_measured_fraction_theta_full 0.966
_diffrn_measured_fraction_theta_max 0.966
_diffrn_measurement_device_type 'Bruker X8 APEX II diffractometer'
_diffrn_measurement_method 'phi and omega scans'
_diffrn_radiation_monochromator graphite
_diffrn_radiation_source 'fine-focus sealed tube'
_diffrn_radiation_type MoK\a
_diffrn_radiation_wavelength 0.71073
_diffrn_reflns_av_R_equivalents 0.0358
_diffrn_reflns_av_sigmaI/netI 0.0402
_diffrn_reflns_limit_h_max 20
_diffrn_reflns_limit_h_min -21
_diffrn_reflns_limit_k_max 12
_diffrn_reflns_limit_k_min -15
_diffrn_reflns_limit_l_max 24
_diffrn_reflns_limit_l_min -25
_diffrn_reflns_number 33485
_diffrn_reflns_theta_full 28.74
_diffrn_reflns_theta_max 28.74
_diffrn_reflns_theta_min 1.64
_diffrn_standards_number 0
_exptl_absorpt_coefficient_mu 0.463
_exptl_absorpt_correction_T_max 0.9338
_exptl_absorpt_correction_T_min 0.8186
_exptl_absorpt_correction_type multi-scan
_exptl_absorpt_process_details SADABS
_exptl_crystal_colour red
_exptl_crystal_density_diffrn 1.198
_exptl_crystal_description block
_exptl_crystal_F_000 1352
_exptl_crystal_size_max 0.45
_exptl_crystal_size_mid 0.30
_exptl_crystal_size_min 0.15
_refine_diff_density_max 0.310
_refine_diff_density_min -0.216
_refine_diff_density_rms 0.043
_refine_ls_abs_structure_details 'Flack H D (1983), Acta Cryst. A39, 876-881'
_refine_ls_extinction_method none
_refine_ls_goodness_of_fit_ref 1.020
_refine_ls_hydrogen_treatment riding
_refine_ls_matrix_type full
_refine_ls_number_parameters 806
_refine_ls_number_reflns 9223
_refine_ls_number_restraints 1
_refine_ls_restrained_S_all 1.020
_refine_ls_R_factor_all 0.0404
_refine_ls_R_factor_gt 0.0319
_refine_ls_shift/su_max 0.002
_refine_ls_shift/su_mean 0.000
_refine_ls_structure_factor_coef Fsqd
_refine_ls_weighting_details 'calc w=1/[\s^2^(Fo^2^)+(0.0460P)^2^+0.1413P] where P=(Fo^2^+2Fc^2^)/3'
_refine_ls_weighting_scheme calc
_refine_ls_wR_factor_gt 0.0764
_refine_ls_wR_factor_ref 0.0807
_reflns_number_gt 8143
_reflns_number_total 9223
_reflns_threshold_expression >2sigma(I)
_cod_data_source_file ic102186q_si_001_3.cif
_cod_data_source_block sr12
_cod_original_cell_volume 3502.18(16)
_cod_database_code 4324762

loop_
_symmetry_equiv_pos_as_xyz
'x, y, z'
'-x, y+1/2, -z'

loop_
_atom_site_label
_atom_site_type_symbol
_atom_site_fract_x
_atom_site_fract_y
_atom_site_fract_z
_atom_site_U_iso_or_equiv
_atom_site_adp_type
_atom_site_occupancy
_atom_site_symmetry_multiplicity
_atom_site_calc_flag
_atom_site_refinement_flags
Fe2 Fe 0.697572(18) 0.47845(3) 0.129010(16) 0.02037(8) Uani 1 1 d .
N6 N 0.67658(12) 0.32140(17) 0.15782(10) 0.0218(4) Uani 1 1 d .
N7 N 0.58779(10) 0.46467(18) 0.09592(9) 0.0194(4) Uani 1 1 d .
N8 N 0.68669(12) 0.62480(18) 0.08480(10) 0.0224(4) Uani 1 1 d .
N9 N 0.80577(12) 0.49912(19) 0.18283(11) 0.0271(5) Uani 1 1 d .
N10 N 1.03033(16) 0.4821(3) 0.30499(16) 0.0601(8) Uani 1 1 d .
C39 C 0.59740(14) 0.2826(2) 0.14246(12) 0.0230(5) Uani 1 1 d .
H39A H 0.5791 0.2065 0.1544 0.028 Uiso 1 1 calc R
C40 C 0.54381(14) 0.3627(2) 0.10760(11) 0.0205(5) Uani 1 1 d .
C41 C 0.45911(15) 0.3531(2) 0.08430(12) 0.0246(5) Uani 1 1 d .
H41A H 0.4282 0.2834 0.0918 0.030 Uiso 1 1 calc R
C42 C 0.42072(14) 0.4467(2) 0.05003(12) 0.0266(5) Uani 1 1 d .
H42A H 0.3631 0.4406 0.0345 0.032 Uiso 1 1 calc R
C43 C 0.46530(14) 0.5494(2) 0.03808(12) 0.0253(5) Uani 1 1 d .
H43A H 0.4388 0.6127 0.0142 0.030 Uiso 1 1 calc R
C44 C 0.55023(14) 0.5577(2) 0.06208(11) 0.0214(5) Uani 1 1 d .
C45 C 0.60986(14) 0.6480(2) 0.05611(12) 0.0233(5) Uani 1 1 d .
H45A H 0.5969 0.7197 0.0336 0.028 Uiso 1 1 calc R
C46 C 0.73691(14) 0.2457(2) 0.19212(12) 0.0238(5) Uani 1 1 d .
C47 C 0.80995(15) 0.2145(2) 0.15595(13) 0.0285(5) Uani 1 1 d .
C48 C 0.87508(16) 0.1563(3) 0.19223(15) 0.0354(6) Uani 1 1 d .
H48A H 0.9252 0.1355 0.1692 0.042 Uiso 1 1 calc R
C49 C 0.86790(17) 0.1283(3) 0.26118(15) 0.0384(7) Uani 1 1 d .
H49A H 0.9134 0.0904 0.2854 0.046 Uiso 1 1 calc R
C50 C 0.79598(18) 0.1549(3) 0.29426(14) 0.0356(6) Uani 1 1 d .
H50A H 0.7909 0.1316 0.3409 0.043 Uiso 1 1 calc R
C51 C 0.72887(15) 0.2158(2) 0.26172(12) 0.0275(5) Uani 1 1 d .
C52 C 0.81444(16) 0.2404(3) 0.07954(14) 0.0361(6) Uani 1 1 d .
H52A H 0.7896 0.3196 0.0714 0.043 Uiso 1 1 calc R
C53 C 0.7600(2) 0.1526(3) 0.03773(16) 0.0500(8) Uani 1 1 d .
H53A H 0.7831 0.0740 0.0444 0.075 Uiso 1 1 calc R
H53B H 0.7605 0.1731 -0.0113 0.075 Uiso 1 1 calc R
H53C H 0.7015 0.1549 0.0535 0.075 Uiso 1 1 calc R
C54 C 0.9052(2) 0.2418(4) 0.05299(18) 0.0549(9) Uani 1 1 d .
H54A H 0.9409 0.2922 0.0826 0.082 Uiso 1 1 calc R
H54B H 0.9044 0.2718 0.0057 0.082 Uiso 1 1 calc R
H54C H 0.9282 0.1624 0.0537 0.082 Uiso 1 1 calc R
C55 C 0.65202(16) 0.2470(3) 0.30324(13) 0.0347(6) Uani 1 1 d .
H55A H 0.6167 0.3038 0.2757 0.042 Uiso 1 1 calc R
C56 C 0.59821(19) 0.1385(3) 0.31560(16) 0.0432(7) Uani 1 1 d .
H56A H 0.5803 0.1042 0.2712 0.065 Uiso 1 1 calc R
H56B H 0.5480 0.1602 0.3412 0.065 Uiso 1 1 calc R
H56C H 0.6318 0.0814 0.3423 0.065 Uiso 1 1 calc R
C57 C 0.6760(2) 0.3040(3) 0.37271(15) 0.0487(8) Uani 1 1 d .
H57A H 0.7018 0.2455 0.4037 0.073 Uiso 1 1 calc R
H57B H 0.6250 0.3357 0.3933 0.073 Uiso 1 1 calc R
H57C H 0.7167 0.3672 0.3655 0.073 Uiso 1 1 calc R
C58 C 0.75253(14) 0.7104(2) 0.07939(12) 0.0256(5) Uani 1 1 d .
C59 C 0.80332(16) 0.7107(3) 0.02119(13) 0.0340(6) Uani 1 1 d .
C60 C 0.87269(18) 0.7862(3) 0.02137(16) 0.0419(7) Uani 1 1 d .
H60A H 0.9085 0.7870 -0.0171 0.050 Uiso 1 1 calc R
C61 C 0.89046(19) 0.8601(3) 0.07638(17) 0.0440(7) Uani 1 1 d .
H61A H 0.9384 0.9104 0.0757 0.053 Uiso 1 1 calc R
C62 C 0.83817(18) 0.8606(3) 0.13243(16) 0.0400(7) Uani 1 1 d .
H62A H 0.8498 0.9127 0.1696 0.048 Uiso 1 1 calc R
C63 C 0.76874(15) 0.7857(2) 0.13513(14) 0.0298(5) Uani 1 1 d .
C64 C 0.7857(2) 0.6312(3) -0.03983(16) 0.0495(8) Uani 1 1 d .
H64A H 0.7267 0.6004 -0.0353 0.059 Uiso 1 1 calc R
C65 C 0.7881(3) 0.6926(4) -0.10779(18) 0.0741(13) Uani 1 1 d .
H65A H 0.7760 0.6368 -0.1451 0.111 Uiso 1 1 calc R
H65B H 0.8445 0.7266 -0.1134 0.111 Uiso 1 1 calc R
H65C H 0.7453 0.7547 -0.1094 0.111 Uiso 1 1 calc R
C66 C 0.8437(5) 0.5281(4) -0.0401(2) 0.116(2) Uani 1 1 d .
H66A H 0.8418 0.4879 0.0044 0.174 Uiso 1 1 calc R
H66B H 0.9018 0.5543 -0.0478 0.174 Uiso 1 1 calc R
H66C H 0.8255 0.4745 -0.0770 0.174 Uiso 1 1 calc R
C67 C 0.70942(17) 0.7907(3) 0.19505(14) 0.0359(6) Uani 1 1 d .
H67A H 0.6784 0.7146 0.1962 0.043 Uiso 1 1 calc R
C68 C 0.6433(2) 0.8863(4) 0.18298(19) 0.0592(10) Uani 1 1 d .
H68A H 0.5992 0.8794 0.2173 0.089 Uiso 1 1 calc R
H68B H 0.6175 0.8782 0.1366 0.089 Uiso 1 1 calc R
H68C H 0.6707 0.9629 0.1874 0.089 Uiso 1 1 calc R
C69 C 0.7555(2) 0.8061(3) 0.26521(15) 0.0488(8) Uani 1 1 d .
H69A H 0.7991 0.7457 0.2711 0.073 Uiso 1 1 calc R
H69B H 0.7146 0.7993 0.3020 0.073 Uiso 1 1 calc R
H69C H 0.7822 0.8833 0.2674 0.073 Uiso 1 1 calc R
C70 C 0.88176(16) 0.5204(2) 0.15683(15) 0.0348(6) Uani 1 1 d .
H70A H 0.8839 0.5401 0.1093 0.042 Uiso 1 1 calc R
C71 C 0.95722(16) 0.5153(3) 0.19469(18) 0.0428(7) Uani 1 1 d .
H71A H 1.0093 0.5302 0.1729 0.051 Uiso 1 1 calc R
C72 C 0.95751(16) 0.4885(3) 0.26499(16) 0.0411(7) Uani 1 1 d .
C73 C 0.87767(17) 0.4694(3) 0.29300(14) 0.0388(6) Uani 1 1 d .
H73A H 0.8732 0.4521 0.3406 0.047 Uiso 1 1 calc R
C74 C 0.80632(15) 0.4760(3) 0.25119(12) 0.0314(5) Uani 1 1 d .
H74A H 0.7532 0.4635 0.2717 0.038 Uiso 1 1 calc R
C75 C 1.1114(2) 0.5052(4) 0.2753(3) 0.0818(15) Uani 1 1 d .
H75A H 1.1270 0.4398 0.2458 0.123 Uiso 1 1 calc R
H75B H 1.1547 0.5148 0.3123 0.123 Uiso 1 1 calc R
H75C H 1.1077 0.5768 0.2477 0.123 Uiso 1 1 calc R
C76 C 1.0268(2) 0.4546(4) 0.37783(19) 0.0813(15) Uani 1 1 d .
H76A H 0.9678 0.4399 0.3897 0.122 Uiso 1 1 calc R
H76B H 1.0491 0.5205 0.4050 0.122 Uiso 1 1 calc R
H76C H 1.0610 0.3850 0.3879 0.122 Uiso 1 1 calc R
Fe1 Fe 1.247540(19) 0.72765(3) 0.400199(16) 0.02109(8) Uani 1 1 d .
N1 N 1.32712(12) 0.6009(2) 0.40754(10) 0.0247(4) Uani 1 1 d .
N2 N 1.19660(12) 0.64318(18) 0.46784(9) 0.0224(4) Uani 1 1 d .
N3 N 1.15513(12) 0.82962(19) 0.41706(10) 0.0242(4) Uani 1 1 d .
N4 N 1.29131(12) 0.79895(19) 0.31551(10) 0.0244(4) Uani 1 1 d .
N5 N 1.39866(15) 0.9271(2) 0.13567(11) 0.0337(5) Uani 1 1 d .
C1 C 1.30795(16) 0.5198(2) 0.45427(12) 0.0288(5) Uani 1 1 d .
H1A H 1.3432 0.4540 0.4633 0.035 Uiso 1 1 calc R
C2 C 1.23214(16) 0.5387(2) 0.48903(12) 0.0261(5) Uani 1 1 d .
C3 C 1.19110(17) 0.4710(3) 0.53786(12) 0.0336(6) Uani 1 1 d .
H3A H 1.2156 0.3998 0.5538 0.040 Uiso 1 1 calc R
C4 C 1.11434(18) 0.5087(3) 0.56266(13) 0.0363(7) Uani 1 1 d .
H4A H 1.0854 0.4614 0.5945 0.044 Uiso 1 1 calc R
C5 C 1.07915(17) 0.6137(3) 0.54187(12) 0.0328(6) Uani 1 1 d .
H5A H 1.0271 0.6395 0.5599 0.039 Uiso 1 1 calc R
C6 C 1.12151(15) 0.6819(2) 0.49365(12) 0.0259(5) Uani 1 1 d .
C7 C 1.10037(15) 0.7907(2) 0.46437(12) 0.0275(5) Uani 1 1 d .
H7A H 1.0516 0.8335 0.4768 0.033 Uiso 1 1 calc R
C8 C 1.40262(15) 0.5837(2) 0.36824(12) 0.0278(5) Uani 1 1 d .
C9 C 1.46781(16) 0.6677(3) 0.37519(14) 0.0325(6) Uani 1 1 d .
C10 C 1.53794(18) 0.6549(3) 0.33342(17) 0.0454(8) Uani 1 1 d .
H10A H 1.5828 0.7101 0.3371 0.054 Uiso 1 1 calc R
C11 C 1.54368(19) 0.5646(3) 0.28712(18) 0.0514(9) Uani 1 1 d .
H11A H 1.5920 0.5580 0.2594 0.062 Uiso 1 1 calc R
C12 C 1.47975(17) 0.4842(3) 0.28106(15) 0.0436(7) Uani 1 1 d .
H12A H 1.4844 0.4223 0.2488 0.052 Uiso 1 1 calc R
C13 C 1.40733(15) 0.4909(3) 0.32138(13) 0.0322(6) Uani 1 1 d .
C14 C 1.46337(16) 0.7642(3) 0.42710(15) 0.0376(6) Uani 1 1 d .
H14A H 1.4023 0.7870 0.4296 0.045 Uiso 1 1 calc R
C15 C 1.4910(2) 0.7192(4) 0.49853(18) 0.0570(9) Uani 1 1 d .
H15A H 1.4585 0.6490 0.5092 0.085 Uiso 1 1 calc R
H15B H 1.4806 0.7794 0.5331 0.085 Uiso 1 1 calc R
H15C H 1.5517 0.7003 0.4990 0.085 Uiso 1 1 calc R
C16 C 1.5124(2) 0.8743(3) 0.4085(2) 0.0590(10) Uani 1 1 d .
H16A H 1.4938 0.9010 0.3625 0.088 Uiso 1 1 calc R
H16B H 1.5733 0.8569 0.4088 0.088 Uiso 1 1 calc R
H16C H 1.5016 0.9356 0.4424 0.088 Uiso 1 1 calc R
C17 C 1.33761(17) 0.4005(3) 0.31045(15) 0.0361(6) Uani 1 1 d .
H17A H 1.2871 0.4272 0.3360 0.043 Uiso 1 1 calc R
C18 C 1.3641(2) 0.2811(3) 0.3393(2) 0.0565(9) Uani 1 1 d .
H18A H 1.4140 0.2531 0.3153 0.085 Uiso 1 1 calc R
H18B H 1.3173 0.2257 0.3323 0.085 Uiso 1 1 calc R
H18C H 1.3781 0.2882 0.3887 0.085 Uiso 1 1 calc R
C19 C 1.3105(2) 0.3881(4) 0.23393(17) 0.0570(10) Uani 1 1 d .
H19A H 1.3577 0.3562 0.2082 0.085 Uiso 1 1 calc R
H19B H 1.2948 0.4648 0.2152 0.085 Uiso 1 1 calc R
H19C H 1.2617 0.3354 0.2296 0.085 Uiso 1 1 calc R
C20 C 1.13969(14) 0.9426(2) 0.38788(13) 0.0273(5) Uani 1 1 d .
C21 C 1.16168(16) 1.0434(3) 0.42495(14) 0.0317(6) Uani 1 1 d .
C22 C 1.15065(18) 1.1504(3) 0.39220(17) 0.0400(7) Uani 1 1 d .
H22A H 1.1652 1.2198 0.4166 0.048 Uiso 1 1 calc R
C23 C 1.1192(2) 1.1585(3) 0.32507(18) 0.0464(8) Uani 1 1 d .
H23A H 1.1122 1.2327 0.3038 0.056 Uiso 1 1 calc R
C24 C 1.09783(18) 1.0583(3) 0.28890(16) 0.0403(7) Uani 1 1 d .
H24A H 1.0765 1.0643 0.2427 0.048 Uiso 1 1 calc R
C25 C 1.10698(15) 0.9494(2) 0.31886(14) 0.0316(6) Uani 1 1 d .
C26 C 1.2007(2) 1.0376(3) 0.49764(15) 0.0394(7) Uani 1 1 d .
H26A H 1.1831 0.9614 0.5179 0.047 Uiso 1 1 calc R
C27 C 1.1674(4) 1.1335(4) 0.5439(2) 0.1010(19) Uani 1 1 d .
H27A H 1.1053 1.1304 0.5436 0.151 Uiso 1 1 calc R
H27B H 1.1856 1.2096 0.5268 0.151 Uiso 1 1 calc R
H27C H 1.1900 1.1222 0.5911 0.151 Uiso 1 1 calc R
C28 C 1.2958(2) 1.0362(6) 0.4953(2) 0.103(2) Uani 1 1 d .
H28A H 1.3138 0.9721 0.4657 0.155 Uiso 1 1 calc R
H28B H 1.3200 1.0252 0.5420 0.155 Uiso 1 1 calc R
H28C H 1.3156 1.1105 0.4766 0.155 Uiso 1 1 calc R
C29 C 1.08099(17) 0.8393(3) 0.28030(14) 0.0341(6) Uani 1 1 d .
H29A H 1.1184 0.7747 0.2979 0.041 Uiso 1 1 calc R
C30 C 0.98911(17) 0.8063(3) 0.29578(17) 0.0424(7) Uani 1 1 d .
H30A H 0.9842 0.7934 0.3454 0.064 Uiso 1 1 calc R
H30B H 0.9734 0.7348 0.2708 0.064 Uiso 1 1 calc R
H30C H 0.9510 0.8698 0.2810 0.064 Uiso 1 1 calc R
C31 C 1.0929(2) 0.8490(4) 0.20256(15) 0.0522(9) Uani 1 1 d .
H31A H 1.0524 0.9056 0.1829 0.078 Uiso 1 1 calc R
H31B H 1.0832 0.7726 0.1810 0.078 Uiso 1 1 calc R
H31C H 1.1509 0.8749 0.1940 0.078 Uiso 1 1 calc R
C32 C 1.31504(15) 0.9113(2) 0.30927(13) 0.0269(5) Uani 1 1 d .
H32A H 1.3065 0.9621 0.3471 0.032 Uiso 1 1 calc R
C33 C 1.35085(16) 0.9566(2) 0.25141(12) 0.0285(5) Uani 1 1 d .
H33A H 1.3672 1.0363 0.2505 0.034 Uiso 1 1 calc R
C34 C 1.36343(15) 0.8851(2) 0.19348(12) 0.0245(5) Uani 1 1 d .
C35 C 1.33668(16) 0.7694(2) 0.19941(12) 0.0285(5) Uani 1 1 d .
H35A H 1.3419 0.7173 0.1617 0.034 Uiso 1 1 calc R
C36 C 1.30291(14) 0.7310(3) 0.25951(11) 0.0265(5) Uani 1 1 d .
H36A H 1.2865 0.6514 0.2621 0.032 Uiso 1 1 calc R
C37 C 1.43402(19) 1.0424(3) 0.13461(14) 0.0363(6) Uani 1 1 d .
H37A H 1.3903 1.0993 0.1461 0.055 Uiso 1 1 calc R
H37B H 1.4547 1.0591 0.0885 0.055 Uiso 1 1 calc R
H37C H 1.4813 1.0476 0.1685 0.055 Uiso 1 1 calc R
C38 C 1.4119(2) 0.8511(3) 0.07740(14) 0.0445(8) Uani 1 1 d .
H38A H 1.4429 0.7813 0.0930 0.067 Uiso 1 1 calc R
H38B H 1.4450 0.8924 0.0431 0.067 Uiso 1 1 calc R
H38C H 1.3569 0.8282 0.0567 0.067 Uiso 1 1 calc R

loop_
_atom_site_aniso_label
_atom_site_aniso_U_11
_atom_site_aniso_U_22
_atom_site_aniso_U_33
_atom_site_aniso_U_23
_atom_site_aniso_U_13
_atom_site_aniso_U_12
Fe2 0.01742(13) 0.02065(16) 0.02278(15) 0.00221(14) -0.00356(11) -0.00046(14)
N6 0.0223(9) 0.0197(10) 0.0232(9) 0.0007(8) -0.0016(7) -0.0002(8)
N7 0.0175(8) 0.0224(10) 0.0180(8) -0.0011(8) -0.0008(6) 0.0010(8)
N8 0.0233(9) 0.0215(10) 0.0222(9) 0.0013(8) -0.0023(7) -0.0017(8)
N9 0.0226(9) 0.0238(12) 0.0345(11) 0.0023(9) -0.0071(8) -0.0010(8)
N10 0.0412(13) 0.0503(16) 0.086(2) 0.0031(18) -0.0377(13) -0.0036(15)
C39 0.0230(10) 0.0207(12) 0.0252(11) 0.0004(10) -0.0006(9) -0.0024(10)
C40 0.0226(10) 0.0226(12) 0.0163(10) -0.0025(9) -0.0003(8) -0.0011(9)
C41 0.0230(11) 0.0255(12) 0.0253(11) -0.0032(10) -0.0005(9) -0.0040(10)
C42 0.0202(10) 0.0327(14) 0.0266(11) -0.0054(10) -0.0035(9) 0.0035(10)
C43 0.0235(11) 0.0264(13) 0.0255(11) -0.0033(10) -0.0048(9) 0.0069(10)
C44 0.0223(10) 0.0227(12) 0.0191(10) -0.0015(9) 0.0001(8) 0.0060(9)
C45 0.0256(11) 0.0220(12) 0.0221(11) 0.0016(9) -0.0026(9) 0.0015(10)
C46 0.0229(10) 0.0191(12) 0.0290(11) 0.0004(10) -0.0058(8) 0.0006(10)
C47 0.0260(11) 0.0239(13) 0.0353(13) 0.0019(11) -0.0022(9) 0.0019(11)
C48 0.0243(12) 0.0306(15) 0.0510(17) -0.0007(13) -0.0025(11) 0.0046(11)
C49 0.0318(13) 0.0332(15) 0.0492(17) 0.0074(13) -0.0155(12) 0.0074(12)
C50 0.0403(14) 0.0317(15) 0.0342(14) 0.0084(12) -0.0104(11) 0.0057(12)
C51 0.0298(11) 0.0227(13) 0.0296(12) 0.0022(11) -0.0056(9) -0.0004(11)
C52 0.0341(13) 0.0341(15) 0.0405(14) 0.0029(13) 0.0087(11) 0.0095(13)
C53 0.0491(17) 0.065(2) 0.0352(16) -0.0063(16) -0.0053(13) 0.0114(17)
C54 0.0450(16) 0.063(2) 0.0583(19) 0.0024(19) 0.0209(14) 0.0104(18)
C55 0.0377(13) 0.0399(17) 0.0264(12) 0.0033(12) -0.0003(10) 0.0087(13)
C56 0.0384(15) 0.0461(19) 0.0452(17) -0.0002(15) 0.0044(13) -0.0041(14)
C57 0.066(2) 0.049(2) 0.0304(14) -0.0026(14) 0.0052(14) -0.0057(17)
C58 0.0226(10) 0.0241(13) 0.0299(11) 0.0074(10) -0.0024(9) 0.0000(10)
C59 0.0339(12) 0.0357(16) 0.0324(13) 0.0098(12) 0.0010(10) -0.0004(12)
C60 0.0332(14) 0.0497(19) 0.0432(16) 0.0115(15) 0.0073(12) -0.0042(14)
C61 0.0358(14) 0.0413(17) 0.0550(19) 0.0108(15) 0.0012(13) -0.0181(14)
C62 0.0361(14) 0.0359(16) 0.0479(17) -0.0007(14) -0.0011(13) -0.0118(13)
C63 0.0257(12) 0.0251(13) 0.0383(14) 0.0026(11) -0.0013(10) -0.0019(11)
C64 0.0524(18) 0.064(2) 0.0335(15) -0.0025(15) 0.0131(13) -0.0140(18)
C65 0.097(3) 0.086(3) 0.0385(18) 0.0092(19) -0.0124(18) 0.014(3)
C66 0.233(7) 0.068(3) 0.045(2) -0.017(2) -0.018(3) 0.049(4)
C67 0.0315(13) 0.0359(16) 0.0405(15) -0.0102(13) 0.0050(11) -0.0075(13)
C68 0.0515(19) 0.068(3) 0.058(2) -0.0184(19) 0.0005(16) 0.0184(19)
C69 0.0451(17) 0.062(2) 0.0396(16) -0.0090(16) 0.0050(13) -0.0183(17)
C70 0.0288(12) 0.0306(14) 0.0446(15) 0.0073(12) -0.0031(11) -0.0011(11)
C71 0.0219(12) 0.0368(17) 0.069(2) 0.0036(15) -0.0070(12) -0.0052(11)
C72 0.0345(13) 0.0252(13) 0.0621(18) -0.0014(15) -0.0246(12) 0.0016(13)
C73 0.0434(14) 0.0347(15) 0.0372(14) -0.0023(13) -0.0162(11) 0.0004(14)
C74 0.0323(11) 0.0277(13) 0.0336(12) -0.0005(13) -0.0083(10) 0.0012(13)
C75 0.0315(16) 0.062(3) 0.149(4) 0.003(3) -0.040(2) 0.0003(17)
C76 0.078(2) 0.085(3) 0.077(3) -0.022(2) -0.060(2) 0.026(2)
Fe1 0.02053(14) 0.02323(17) 0.01975(15) 0.00391(14) 0.00448(11) -0.00055(14)
N1 0.0235(9) 0.0268(11) 0.0236(10) 0.0023(9) 0.0011(7) 0.0009(9)
N2 0.0247(9) 0.0252(11) 0.0173(9) 0.0000(8) 0.0022(7) -0.0058(8)
N3 0.0232(9) 0.0257(11) 0.0238(10) 0.0003(9) 0.0044(8) -0.0005(9)
N4 0.0228(9) 0.0262(11) 0.0243(10) 0.0047(9) 0.0038(7) 0.0025(9)
N5 0.0464(13) 0.0318(12) 0.0236(10) 0.0003(10) 0.0115(9) -0.0089(11)
C1 0.0352(13) 0.0263(13) 0.0246(12) 0.0039(10) -0.0036(10) 0.0024(11)
C2 0.0356(12) 0.0228(12) 0.0197(11) 0.0024(10) -0.0021(9) -0.0068(11)
C3 0.0500(14) 0.0276(13) 0.0231(11) 0.0037(12) -0.0009(10) -0.0113(14)
C4 0.0486(15) 0.0398(17) 0.0208(12) 0.0032(11) 0.0045(11) -0.0229(13)
C5 0.0327(12) 0.0440(17) 0.0220(12) -0.0010(12) 0.0072(10) -0.0168(13)
C6 0.0235(11) 0.0338(14) 0.0206(11) -0.0042(10) 0.0034(9) -0.0092(10)
C7 0.0219(11) 0.0348(14) 0.0261(12) -0.0036(11) 0.0064(9) -0.0028(11)
C8 0.0230(11) 0.0337(14) 0.0268(12) 0.0044(11) 0.0030(9) 0.0055(11)
C9 0.0265(12) 0.0355(15) 0.0354(14) 0.0045(12) 0.0011(10) 0.0029(11)
C10 0.0294(13) 0.0488(19) 0.0584(19) 0.0012(16) 0.0092(13) -0.0028(14)
C11 0.0362(15) 0.060(2) 0.060(2) -0.0029(18) 0.0213(14) 0.0061(16)
C12 0.0371(13) 0.0463(17) 0.0480(16) -0.0071(16) 0.0123(12) 0.0102(16)
C13 0.0289(11) 0.0350(15) 0.0329(12) 0.0019(12) 0.0036(9) 0.0062(12)
C14 0.0259(12) 0.0420(17) 0.0448(15) -0.0047(13) -0.0017(11) 0.0004(12)
C15 0.0554(18) 0.073(3) 0.0424(15) -0.0079(18) -0.0070(13) 0.017(2)
C16 0.0495(19) 0.054(2) 0.073(2) -0.0127(19) 0.0021(17) -0.0206(18)
C17 0.0335(14) 0.0380(16) 0.0369(15) -0.0077(13) 0.0014(11) 0.0043(13)
C18 0.0485(18) 0.0407(19) 0.080(3) 0.0022(19) 0.0000(17) 0.0002(16)
C19 0.056(2) 0.070(3) 0.0449(19) -0.0270(18) 0.0035(15) -0.0013(19)
C20 0.0195(10) 0.0285(14) 0.0341(13) 0.0026(11) 0.0070(9) 0.0036(10)
C21 0.0268(12) 0.0301(14) 0.0388(14) 0.0001(12) 0.0108(11) 0.0007(11)
C22 0.0362(14) 0.0288(15) 0.0555(18) -0.0003(14) 0.0089(13) -0.0008(12)
C23 0.0396(15) 0.0348(17) 0.065(2) 0.0190(16) 0.0028(14) 0.0052(14)
C24 0.0327(14) 0.0422(17) 0.0458(16) 0.0164(14) -0.0027(12) 0.0056(13)
C25 0.0219(11) 0.0342(16) 0.0389(14) 0.0056(12) 0.0038(10) 0.0053(10)
C26 0.0520(17) 0.0317(15) 0.0350(14) -0.0040(13) 0.0073(13) -0.0129(14)
C27 0.195(6) 0.056(3) 0.052(2) -0.020(2) 0.013(3) 0.020(3)
C28 0.056(2) 0.209(7) 0.044(2) 0.026(3) -0.0130(17) -0.034(3)
C29 0.0320(13) 0.0382(16) 0.0319(13) -0.0004(12) -0.0019(11) 0.0086(12)
C30 0.0333(14) 0.0380(17) 0.0559(18) -0.0087(15) -0.0006(13) -0.0013(13)
C31 0.0548(19) 0.067(2) 0.0345(16) 0.0014(16) -0.0003(14) 0.0086(18)
C32 0.0296(12) 0.0276(14) 0.0239(12) 0.0001(10) 0.0062(9) 0.0007(11)
C33 0.0351(12) 0.0230(14) 0.0276(12) 0.0000(10) 0.0076(10) -0.0035(11)
C34 0.0268(11) 0.0258(13) 0.0213(11) 0.0023(10) 0.0049(9) -0.0002(10)
C35 0.0343(12) 0.0294(14) 0.0222(11) -0.0010(10) 0.0058(9) -0.0017(11)
C36 0.0275(11) 0.0252(12) 0.0268(11) 0.0015(11) 0.0044(9) -0.0021(12)
C37 0.0495(16) 0.0307(15) 0.0295(13) 0.0024(12) 0.0115(12) -0.0111(13)
C38 0.069(2) 0.0380(17) 0.0279(14) -0.0030(13) 0.0193(14) -0.0114(16)

loop_
_atom_type_symbol
_atom_type_description
_atom_type_scat_dispersion_real
_atom_type_scat_dispersion_imag
_atom_type_scat_source
C C 0.0033 0.0000 'International Tables Vol C Tables 4.2.6.8 and 6.1.1.4'
H H 0.0000 0.0000 'International Tables Vol C Tables 4.2.6.8 and 6.1.1.4'
N N 0.0061 0.0000 'International Tables Vol C Tables 4.2.6.8 and 6.1.1.4'
Fe Fe 0.3463 0.0000 'International Tables Vol C Tables 4.2.6.8 and 6.1.1.4'

loop_
_geom_angle_atom_site_label_1
_geom_angle_atom_site_label_2
_geom_angle_atom_site_label_3
_geom_angle
N7 Fe2 N8 81.18(9)
N7 Fe2 N6 81.45(9)
N8 Fe2 N6 162.21(8)
N7 Fe2 N9 168.50(8)
N8 Fe2 N9 101.34(8)
N6 Fe2 N9 96.44(8)
C39 N6 C46 119.9(2)
C39 N6 Fe2 114.34(16)
C46 N6 Fe2 125.80(15)
C44 N7 C40 121.58(18)
C44 N7 Fe2 119.15(16)
C40 N7 Fe2 119.23(15)
C45 N8 C58 118.6(2)
C45 N8 Fe2 115.58(16)
C58 N8 Fe2 125.83(15)
C70 N9 C74 115.3(2)
C70 N9 Fe2 126.05(18)
C74 N9 Fe2 118.09(16)
C72 N10 C75 120.2(3)
C72 N10 C76 120.4(3)
C75 N10 C76 119.4(3)
N6 C39 C40 115.4(2)
N7 C40 C41 119.4(2)
N7 C40 C39 109.54(19)
C41 C40 C39 131.0(2)
C42 C41 C40 119.3(2)
C41 C42 C43 121.1(2)
C42 C43 C44 118.8(2)
N7 C44 C45 109.36(19)
N7 C44 C43 119.7(2)
C45 C44 C43 130.9(2)
N8 C45 C44 114.6(2)
C51 C46 C47 121.1(2)
C51 C46 N6 121.0(2)
C47 C46 N6 117.5(2)
C48 C47 C46 117.9(2)
C48 C47 C52 122.0(2)
C46 C47 C52 120.0(2)
C49 C48 C47 121.1(3)
C50 C49 C48 120.1(2)
C49 C50 C51 122.0(3)
C50 C51 C46 117.7(2)
C50 C51 C55 118.8(2)
C46 C51 C55 123.4(2)
C47 C52 C54 113.8(2)
C47 C52 C53 110.2(3)
C54 C52 C53 109.9(3)
C51 C55 C56 110.3(2)
C51 C55 C57 112.8(2)
C56 C55 C57 109.3(2)
C63 C58 C59 121.6(2)
C63 C58 N8 118.7(2)
C59 C58 N8 119.5(2)
C60 C59 C58 117.8(3)
C60 C59 C64 120.1(2)
C58 C59 C64 122.1(2)
C61 C60 C59 121.4(3)
C62 C61 C60 119.8(3)
C61 C62 C63 121.0(3)
C62 C63 C58 118.3(2)
C62 C63 C67 120.7(3)
C58 C63 C67 120.9(2)
C65 C64 C66 109.7(3)
C65 C64 C59 113.3(3)
C66 C64 C59 112.4(3)
C63 C67 C68 110.1(3)
C63 C67 C69 113.5(2)
C68 C67 C69 110.8(3)
N9 C70 C71 124.0(3)
C70 C71 C72 120.3(3)
N10 C72 C71 122.8(3)
N10 C72 C73 121.3(3)
C71 C72 C73 115.9(2)
C74 C73 C72 119.5(3)
N9 C74 C73 124.9(3)
N2 Fe1 N3 81.18(9)
N2 Fe1 N1 81.24(9)
N3 Fe1 N1 162.27(8)
N2 Fe1 N4 169.47(9)
N3 Fe1 N4 100.25(8)
N1 Fe1 N4 97.45(8)
C1 N1 C8 118.0(2)
C1 N1 Fe1 114.45(16)
C8 N1 Fe1 127.59(16)
C6 N2 C2 121.2(2)
C6 N2 Fe1 119.45(17)
C2 N2 Fe1 119.22(16)
C7 N3 C20 117.5(2)
C7 N3 Fe1 114.93(18)
C20 N3 Fe1 127.52(16)
C32 N4 C36 115.6(2)
C32 N4 Fe1 125.07(17)
C36 N4 Fe1 119.20(17)
C34 N5 C37 120.6(2)
C34 N5 C38 120.4(2)
C37 N5 C38 118.5(2)
N1 C1 C2 115.5(2)
N2 C2 C3 119.4(2)
N2 C2 C1 109.5(2)
C3 C2 C1 131.1(3)
C4 C3 C2 119.3(3)
C5 C4 C3 121.2(2)
C4 C5 C6 119.0(3)
N2 C6 C5 119.8(3)
N2 C6 C7 109.6(2)
C5 C6 C7 130.6(2)
N3 C7 C6 114.7(2)
C13 C8 C9 121.7(2)
C13 C8 N1 120.4(2)
C9 C8 N1 117.7(2)
C10 C9 C8 117.3(3)
C10 C9 C14 121.4(3)
C8 C9 C14 121.2(2)
C11 C10 C9 121.8(3)
C12 C11 C10 120.0(3)
C11 C12 C13 121.6(3)
C8 C13 C12 117.6(3)
C8 C13 C17 123.7(2)
C12 C13 C17 118.7(3)
C9 C14 C15 109.9(3)
C9 C14 C16 114.6(2)
C15 C14 C16 111.2(3)
C13 C17 C18 111.7(2)
C13 C17 C19 112.0(3)
C18 C17 C19 109.5(3)
C21 C20 C25 121.0(2)
C21 C20 N3 120.5(2)
C25 C20 N3 118.3(2)
C22 C21 C20 118.0(3)
C22 C21 C26 120.2(3)
C20 C21 C26 121.7(3)
C23 C22 C21 121.8(3)
C24 C23 C22 119.8(3)
C23 C24 C25 121.1(3)
C24 C25 C20 118.4(3)
C24 C25 C29 121.4(2)
C20 C25 C29 120.2(2)
C28 C26 C21 110.3(2)
C28 C26 C27 112.9(4)
C21 C26 C27 112.2(3)
C25 C29 C31 112.7(3)
C25 C29 C30 110.5(2)
C31 C29 C30 110.9(2)
N4 C32 C33 123.9(2)
C32 C33 C34 120.2(2)
N5 C34 C35 122.5(2)
N5 C34 C33 121.7(2)
C35 C34 C33 115.8(2)
C36 C35 C34 120.1(2)
N4 C36 C35 124.3(3)

loop_
_geom_bond_atom_site_label_1
_geom_bond_atom_site_label_2
_geom_bond_distance
Fe2 N7 1.8330(17)
Fe2 N8 1.889(2)
Fe2 N6 1.917(2)
Fe2 N9 1.9850(19)
N6 C39 1.349(3)
N6 C46 1.435(3)
N7 C44 1.376(3)
N7 C40 1.382(3)
N8 C45 1.343(3)
N8 C58 1.435(3)
N9 C70 1.337(3)
N9 C74 1.352(3)
N10 C72 1.367(3)
N10 C75 1.443(5)
N10 C76 1.450(5)
C39 C40 1.406(3)
C40 C41 1.400(3)
C41 C42 1.391(4)
C42 C43 1.394(4)
C43 C44 1.406(3)
C44 C45 1.406(3)
C46 C51 1.402(3)
C46 C47 1.413(3)
C47 C48 1.396(4)
C47 C52 1.515(4)
C48 C49 1.383(4)
C49 C50 1.355(4)
C50 C51 1.400(3)
C51 C55 1.519(3)
C52 C54 1.535(4)
C52 C53 1.537(5)
C55 C56 1.529(4)
C55 C57 1.534(4)
C58 C63 1.400(4)
C58 C59 1.404(4)
C59 C60 1.395(4)
C59 C64 1.513(4)
C60 C61 1.384(5)
C61 C62 1.385(4)
C62 C63 1.393(4)
C63 C67 1.516(4)
C64 C65 1.496(5)
C64 C66 1.494(6)
C67 C68 1.526(5)
C67 C69 1.532(4)
C70 C71 1.379(4)
C71 C72 1.397(4)
C72 C73 1.404(4)
C73 C74 1.367(3)
Fe1 N2 1.8357(19)
Fe1 N3 1.904(2)
Fe1 N1 1.922(2)
Fe1 N4 1.978(2)
N1 C1 1.339(3)
N1 C8 1.447(3)
N2 C6 1.373(3)
N2 C2 1.379(3)
N3 C7 1.355(3)
N3 C20 1.431(3)
N4 C32 1.347(3)
N4 C36 1.354(3)
N5 C34 1.355(3)
N5 C37 1.435(4)
N5 C38 1.447(4)
C1 C2 1.407(4)
C2 C3 1.399(4)
C3 C4 1.385(4)
C4 C5 1.380(4)
C5 C6 1.404(3)
C6 C7 1.406(4)
C8 C13 1.402(4)
C8 C9 1.412(4)
C9 C10 1.399(4)
C9 C14 1.499(4)
C10 C11 1.375(5)
C11 C12 1.368(5)
C12 C13 1.406(3)
C13 C17 1.521(4)
C14 C15 1.529(5)
C14 C16 1.529(5)
C17 C18 1.531(5)
C17 C19 1.538(4)
C20 C21 1.399(4)
C20 C25 1.421(4)
C21 C22 1.389(4)
C21 C26 1.522(4)
C22 C23 1.382(5)
C23 C24 1.382(5)
C24 C25 1.382(4)
C25 C29 1.517(4)
C26 C28 1.501(5)
C26 C27 1.523(5)
C29 C31 1.529(4)
C29 C30 1.535(4)
C32 C33 1.374(3)
C33 C34 1.409(3)
C34 C35 1.398(4)
C35 C36 1.369(3)
